data_2104423
loop_
_publ_author_name
'Cormary, Beno\^it'
'Malfant, Isabelle'
'Buron-Le Cointe, Marylize'
'Toupet, Lo\"ic'
'Delley, Bernard'
'Schaniel, Dominik'
'Mockus, Nicholas'
'Woike, Theo'
'Fejfarov\'a, Karla'
'Pet\<r\'i\<cek, V\'aclav'
'Du\<sek, Michal'

_publ_section_title
;
 [Ru(py)~4~Cl(NO)](PF~6~)~2~&#x00B7;0.5H~2~O: a model system for
 structural determination and <i>ab initio</i> calculations of
 photo-induced linkage NO isomers
;
_journal_coeditor_code CK5038
_journal_issue 5
_journal_name_full 'Acta Crystallographica Section B'
_journal_page_first 612
_journal_page_last 623
_journal_paper_doi 10.1107/S0108768109027207
_journal_volume 65
_journal_year 2009
_chemical_formula_moiety '2(C20 H20 Cl N5 O Ru), 4(F6 P), H2 O'
_chemical_formula_sum 'C40 H42 Cl2 F24 N10 O3 P4 Ru2'
_chemical_formula_weight 1563.8
_chemical_name_systematic ' ?'
_space_group_IT_number 14
_symmetry_cell_setting monoclinic
_symmetry_space_group_name_Hall '-P 2ybc'
_symmetry_space_group_name_H-M 'P 1 21/c 1'
_cell_angle_alpha 90
_cell_angle_beta 92.436(2)
_cell_angle_gamma 90
_cell_formula_units_Z 4
_cell_length_a 15.7016(4)
_cell_length_b 13.4512(4)
_cell_length_c 26.8147(7)
_cell_measurement_reflns_used 52213
_cell_measurement_temperature 100
_cell_measurement_theta_max 32.1
_cell_measurement_theta_min 2.54
_cell_volume 5658.3(3)
_computing_cell_refinement 'Crysalis RED (Oxford diffraction, 2007)'
_computing_data_collection 'Crysalis CCD (Oxford diffraction, 2007)'
_computing_data_reduction 'Crysalis RED'
_computing_molecular_graphics 'Diamond (Brandenburg & Putz, 2005)'
_computing_publication_material 'Jana2006 (Petricek, Dusek & Palatinus, 2006)'
_computing_structure_refinement 'Jana2006 (Petricek, Dusek & Palatinus, 2006)'
_computing_structure_solution 'SHELXS97 (Sheldrick 2008)'
_diffrn_ambient_temperature 100
_diffrn_measured_fraction_theta_full 0.98
_diffrn_measured_fraction_theta_max 0.91
_diffrn_measurement_device_type 'Oxford Diffraction Xcalibur 3 with 2D Sapphire 3 CCD detector'
_diffrn_measurement_method 'Full Sphere 32, detector distance 50 mm'
_diffrn_radiation_monochromator graphite
_diffrn_radiation_source 'X-ray tube'
_diffrn_radiation_type 'Mo K\a'
_diffrn_radiation_wavelength 0.71069
_diffrn_reflns_av_R_equivalents 0.033
_diffrn_reflns_av_sigmaI/netI 0.0548
_diffrn_reflns_limit_h_max 16
_diffrn_reflns_limit_h_min -22
_diffrn_reflns_limit_k_max 19
_diffrn_reflns_limit_k_min -19
_diffrn_reflns_limit_l_max 39
_diffrn_reflns_limit_l_min -39
_diffrn_reflns_number 52213
_diffrn_reflns_theta_full 30.82
_diffrn_reflns_theta_max 32.1
_diffrn_reflns_theta_min 2.54
_exptl_absorpt_coefficient_mu 0.869
_exptl_absorpt_correction_type none
_exptl_crystal_colour red
_exptl_crystal_density_diffrn 1.83513
_exptl_crystal_description parallelepiped
_exptl_crystal_F_000 3096
_exptl_crystal_size_max 0.2
_exptl_crystal_size_mid 0.2
_exptl_crystal_size_min 0.2
_refine_diff_density_max 1.25
_refine_diff_density_min -0.93
_refine_ls_extinction_coef 4E2(4)
_refine_ls_extinction_method 'B-C type 1 Lorentzian isotropic (Becker & Coppens, 1974)'
_refine_ls_goodness_of_fit_ref 1.22
_refine_ls_hydrogen_treatment mixed
_refine_ls_number_constraints 162
_refine_ls_number_parameters 768
_refine_ls_number_reflns 18099
_refine_ls_number_restraints 3
_refine_ls_R_factor_all 0.0642
_refine_ls_R_factor_gt 0.0309
_refine_ls_shift/su_max 0.036
_refine_ls_shift/su_mean 0.0014
_refine_ls_structure_factor_coef F
_refine_ls_weighting_details w=1/(\s^2^(F)+0.0001F^2^)
_refine_ls_weighting_scheme sigma
_refine_ls_wR_factor_gt 0.0299
_refine_ls_wR_factor_ref 0.0315
_reflns_number_gt 11336
_reflns_number_total 18099
_reflns_threshold_expression I>3\s(I)
_cod_data_source_file ck5038.cif
_cod_data_source_block (GS)
_cod_database_code 2104423

loop_
_symmetry_equiv_pos_site_id
_symmetry_equiv_pos_as_xyz
1 x,y,z
2 -x,y+1/2,-z+1/2
3 -x,-y,-z
4 x,-y+1/2,z+1/2

loop_
_atom_site_type_symbol
_atom_site_label
_atom_site_fract_x
_atom_site_fract_y
_atom_site_fract_z
_atom_site_U_iso_or_equiv
_atom_site_adp_type
_atom_site_calc_flag
_atom_site_refinement_flags
_atom_site_occupancy
_atom_site_disorder_assembly
_atom_site_disorder_group
Ru Ru1 0.018028(10) 0.232043(12) 0.860632(6) 0.01289(5) Uani d . 1 . .
Cl Cl1 0.12910(3) 0.29988(4) 0.81747(2) 0.02121(16) Uani d . 1 . .
N N1 -0.04137(10) 0.37231(13) 0.85827(6) 0.0144(5) Uani d . 1 . .
C C1 -0.12680(13) 0.37877(16) 0.84859(9) 0.0201(7) Uani d . 1 . .
H H1 -0.159705 0.316969 0.840077 0.0242 Uiso d . 1 . .
C C2 -0.16930(14) 0.46821(17) 0.85020(9) 0.0259(8) Uani d . 1 . .
H H2 -0.23225 0.470871 0.842907 0.031 Uiso d . 1 . .
C C3 -0.12481(14) 0.55410(17) 0.86190(9) 0.0224(7) Uani d . 1 . .
H H3 -0.155119 0.61927 0.863892 0.0268 Uiso d . 1 . .
C C4 -0.03750(13) 0.54851(16) 0.87084(8) 0.0181(6) Uani d . 1 . .
H H4 -0.003532 0.609915 0.878542 0.0217 Uiso d . 1 . .
C C5 0.00215(13) 0.45693(15) 0.86897(8) 0.0157(6) Uani d . 1 . .
H H5 0.065185 0.453123 0.875758 0.0188 Uiso d . 1 . .
N N2 0.08467(10) 0.27477(13) 0.92693(7) 0.0158(5) Uani d . 1 . .
C C6 0.04296(13) 0.31996(17) 0.96361(8) 0.0191(6) Uani d . 1 . .
H H6 -0.020126 0.329231 0.959403 0.0229 Uiso d . 1 . .
C C7 0.08427(14) 0.3537(2) 1.00656(9) 0.0276(8) Uani d . 1 . .
H H7 0.051672 0.387391 1.032968 0.0331 Uiso d . 1 . .
C C8 0.17125(14) 0.34048(19) 1.01283(9) 0.0278(8) Uani d . 1 . .
H H8 0.202682 0.36511 1.043611 0.0334 Uiso d . 1 . .
C C9 0.21387(14) 0.29286(17) 0.97599(9) 0.0238(7) Uani d . 1 . .
H H9 0.276785 0.281806 0.979871 0.0286 Uiso d . 1 . .
C C10 0.16935(13) 0.26052(17) 0.93374(9) 0.0200(7) Uani d . 1 . .
H H10 0.200772 0.225365 0.907285 0.024 Uiso d . 1 . .
N N3 0.08356(11) 0.09535(14) 0.86068(8) 0.0232(6) Uani d . 1 . .
C C11 0.11792(14) 0.05984(19) 0.81923(12) 0.0338(9) Uani d . 1 . .
H H11 0.110657 0.097506 0.787177 0.0406 Uiso d . 1 . .
C C12 0.16373(15) -0.0293(2) 0.82051(15) 0.0540(13) Uani d . 1 . .
H H12 0.189396 -0.05478 0.789498 0.0648 Uiso d . 1 . .
C C13 0.17361(17) -0.0821(2) 0.86437(18) 0.0633(15) Uani d . 1 . .
H H13 0.206642 -0.145715 0.865645 0.0759 Uiso d . 1 . .
C C14 0.13721(19) -0.0458(2) 0.90635(15) 0.0563(12) Uani d . 1 . .
H H14 0.143124 -0.082966 0.938599 0.0676 Uiso d . 1 . .
C C15 0.09257(16) 0.04216(18) 0.90367(11) 0.0349(9) Uani d . 1 . .
H H15 0.065877 0.06778 0.934341 0.0419 Uiso d . 1 . .
N N4 -0.04441(10) 0.19400(13) 0.79186(6) 0.0152(5) Uani d . 1 . .
C C16 -0.03988(13) 0.25101(16) 0.75071(8) 0.0182(6) Uani d . 1 . .
H H16 -0.0064 0.314235 0.752688 0.0218 Uiso d . 1 . .
C C17 -0.08020(13) 0.22451(17) 0.70590(8) 0.0194(6) Uani d . 1 . .
H H17 -0.074858 0.267552 0.675784 0.0233 Uiso d . 1 . .
C C18 -0.12796(13) 0.13828(17) 0.70283(9) 0.0207(7) Uani d . 1 . .
H H18 -0.158259 0.118638 0.670774 0.0249 Uiso d . 1 . .
C C19 -0.13299(13) 0.07989(17) 0.74484(8) 0.0205(7) Uani d . 1 . .
H H19 -0.167018 0.017025 0.743708 0.0247 Uiso d . 1 . .
C C20 -0.09045(13) 0.10927(16) 0.78852(8) 0.0181(6) Uani d . 1 . .
H H20 -0.093864 0.066238 0.818782 0.0218 Uiso d . 1 . .
N N5 -0.06527(11) 0.18183(13) 0.89426(6) 0.0154(5) Uani d . 1 . .
O O5 -0.12051(10) 0.15136(12) 0.91630(6) 0.0261(5) Uani d . 1 . .
Ru Ru2 0.507111(10) 0.686210(12) 0.880477(6) 0.01118(4) Uani d . 1 . .
Cl Cl2 0.62173(3) 0.60915(4) 0.922254(19) 0.01604(14) Uani d . 1 . .
N N6 0.44807(10) 0.54476(12) 0.87349(6) 0.0125(5) Uani d . 1 . .
C C21 0.49066(13) 0.46426(15) 0.85756(8) 0.0159(6) Uani d . 1 . .
H H21 0.55234 0.471443 0.850395 0.019 Uiso d . 1 . .
C C22 0.45248(13) 0.37252(16) 0.85079(8) 0.0190(7) Uani d . 1 . .
H H22 0.486015 0.314474 0.839055 0.0229 Uiso d . 1 . .
C C23 0.36652(14) 0.36208(17) 0.86057(9) 0.0225(7) Uani d . 1 . .
H H23 0.337198 0.296511 0.856002 0.027 Uiso d . 1 . .
C C24 0.32244(14) 0.44459(17) 0.87678(9) 0.0225(7) Uani d . 1 . .
H H24 0.260633 0.439269 0.883969 0.027 Uiso d . 1 . .
C C25 0.36478(13) 0.53441(16) 0.88291(8) 0.0169(6) Uani d . 1 . .
H H25 0.332588 0.593472 0.894688 0.0203 Uiso d . 1 . .
N N7 0.57101(10) 0.66105(12) 0.81420(6) 0.0131(5) Uani d . 1 . .
C C26 0.65511(13) 0.68371(16) 0.81187(8) 0.0160(6) Uani d . 1 . .
H H26 0.685368 0.714177 0.841671 0.0192 Uiso d . 1 . .
C C27 0.69996(13) 0.66598(17) 0.76968(8) 0.0198(7) Uani d . 1 . .
H H27 0.761545 0.684516 0.768721 0.0238 Uiso d . 1 . .
C C28 0.65863(14) 0.62216(17) 0.72860(8) 0.0218(7) Uani d . 1 . .
H H28 0.690422 0.606805 0.697995 0.0261 Uiso d . 1 . .
C C29 0.57287(13) 0.59996(17) 0.73051(8) 0.0193(7) Uani d . 1 . .
H H29 0.541651 0.569396 0.701061 0.0232 Uiso d . 1 . .
C C30 0.53069(13) 0.62045(15) 0.77358(8) 0.0146(6) Uani d . 1 . .
H H30 0.468547 0.604754 0.774699 0.0176 Uiso d . 1 . .
N N8 0.57151(10) 0.82317(12) 0.88597(6) 0.0127(5) Uani d . 1 . .
C C31 0.57110(13) 0.88444(15) 0.84557(8) 0.0164(6) Uani d . 1 . .
H H31 0.536014 0.86593 0.814977 0.0197 Uiso d . 1 . .
C C32 0.61759(13) 0.97113(16) 0.84564(8) 0.0184(7) Uani d . 1 . .
H H32 0.61674 1.014592 0.815366 0.0221 Uiso d . 1 . .
C C33 0.66584(13) 0.99767(16) 0.88833(9) 0.0194(7) Uani d . 1 . .
H H33 0.700577 1.060001 0.889076 0.0233 Uiso d . 1 . .
C C34 0.66487(13) 0.93632(16) 0.92968(8) 0.0174(6) Uani d . 1 . .
H H34 0.698482 0.954299 0.960892 0.0208 Uiso d . 1 . .
C C35 0.61724(12) 0.85019(16) 0.92757(8) 0.0147(6) Uani d . 1 . .
H H35 0.616536 0.806475 0.957716 0.0176 Uiso d . 1 . .
N N9 0.45600(10) 0.70769(12) 0.95099(6) 0.0134(5) Uani d . 1 . .
C C36 0.42919(12) 0.79852(15) 0.96474(8) 0.0139(6) Uani d . 1 . .
H H36 0.430528 0.854181 0.940061 0.0167 Uiso d . 1 . .
C C37 0.40001(13) 0.81742(17) 1.01155(8) 0.0173(6) Uani d . 1 . .
H H37 0.38163 0.885927 1.020787 0.0207 Uiso d . 1 . .
C C38 0.39648(14) 0.74050(17) 1.04557(8) 0.0204(7) Uani d . 1 . .
H H38 0.376033 0.752466 1.07987 0.0245 Uiso d . 1 . .
C C39 0.42179(14) 0.64669(17) 1.03123(8) 0.0216(7) Uani d . 1 . .
H H39 0.41851 0.589462 1.054877 0.0259 Uiso d . 1 . .
C C40 0.45150(13) 0.63257(16) 0.98427(8) 0.0180(6) Uani d . 1 . .
H H40 0.470371 0.564608 0.974417 0.0216 Uiso d . 1 . .
N N10 0.41638(10) 0.74406(12) 0.85337(6) 0.0135(5) Uani d . 1 . .
O O10 0.35375(9) 0.78226(11) 0.84088(6) 0.0209(5) Uani d . 1 . .
P P1 -0.12008(4) -0.14878(4) 0.85673(2) 0.02017(17) Uani d . 1 . .
F F1 -0.11930(8) -0.23542(11) 0.81573(5) 0.0295(4) Uani d . 1 . .
F F2 -0.12025(9) -0.06141(11) 0.89708(7) 0.0446(6) Uani d . 1 . .
F F3 -0.19815(8) -0.20244(9) 0.88262(5) 0.0237(4) Uani d . 1 . .
F F4 -0.18573(8) -0.08730(11) 0.82198(6) 0.0395(5) Uani d . 1 . .
F F5 -0.04156(8) -0.09640(10) 0.83007(6) 0.0339(5) Uani d . 1 . .
F F6 -0.05434(8) -0.21083(10) 0.89146(5) 0.0306(5) Uani d . 1 . .
P P2 -0.17658(4) 0.35466(5) 1.03919(3) 0.02557(19) Uani d . 1 . .
F F7 -0.18441(11) 0.27957(17) 0.99382(8) 0.0830(9) Uani d . 1 . .
F F8 -0.16741(8) 0.43040(10) 1.08532(5) 0.0292(5) Uani d . 1 . .
F F9 -0.24455(9) 0.29213(11) 1.06872(8) 0.0534(7) Uani d . 1 . .
F F10 -0.25164(9) 0.42197(14) 1.01631(6) 0.0529(6) Uani d . 1 . .
F F11 -0.10855(10) 0.41904(13) 1.01066(6) 0.0506(6) Uani d . 1 . .
F F12 -0.10085(8) 0.28920(11) 1.06336(7) 0.0422(6) Uani d . 1 . .
P P3 0.38735(3) 1.07446(4) 0.91711(2) 0.01490(16) Uani d . 1 . .
F F13 0.38769(8) 0.98475(9) 0.87699(5) 0.0204(4) Uani d . 1 . .
F F14 0.38580(8) 1.16437(10) 0.95652(5) 0.0241(4) Uani d . 1 . .
F F15 0.32391(8) 1.01134(10) 0.95016(5) 0.0252(4) Uani d . 1 . .
F F16 0.30590(7) 1.12230(9) 0.88702(5) 0.0207(4) Uani d . 1 . .
F F17 0.44941(8) 1.13749(9) 0.88342(5) 0.0206(4) Uani d . 1 . .
P P4 0.33654(3) 0.75664(4) 0.71027(2) 0.01474(15) Uani d . 1 . .
F F18 0.46731(8) 1.02622(9) 0.94675(5) 0.0230(4) Uani d . 1 . .
F F19 0.40705(7) 0.69708(9) 0.68076(5) 0.0192(4) Uani d . 1 . .
F F20 0.26567(7) 0.81646(10) 0.73947(5) 0.0218(4) Uani d . 1 . .
F F21 0.26247(7) 0.70419(9) 0.67598(5) 0.0208(4) Uani d . 1 . .
F F22 0.33240(7) 0.66698(9) 0.74990(5) 0.0214(4) Uani d . 1 . .
F F23 0.41106(7) 0.80835(9) 0.74426(5) 0.0206(4) Uani d . 1 . .
F F24 0.34099(8) 0.84604(9) 0.67056(5) 0.0215(4) Uani d . 1 . .
O O3 0.0008(3) 0.1098(4) 1.00704(16) 0.1396(13) Uiso d . 1 . .
H H3a 0.0466(11) 0.097(4) 1.013(2) 0.1676 Uiso d . 1 . .
H H3b -0.013(3) 0.135(4) 1.0302(12) 0.1676 Uiso d . 1 . .

loop_
_atom_site_aniso_label
_atom_site_aniso_U_11
_atom_site_aniso_U_22
_atom_site_aniso_U_33
_atom_site_aniso_U_12
_atom_site_aniso_U_13
_atom_site_aniso_U_23
_atom_site_aniso_type_symbol
Ru1 0.01278(8) 0.01110(8) 0.01493(9) -0.00002(6) 0.00229(6) -0.00169(7) Ru
Cl1 0.0190(2) 0.0239(3) 0.0213(3) -0.0066(2) 0.0069(2) -0.0054(2) Cl
N1 0.0143(8) 0.0115(9) 0.0174(9) -0.0020(7) -0.0004(7) -0.0010(7) N
C1 0.0173(10) 0.0142(11) 0.0283(13) -0.0015(8) -0.0070(9) -0.0014(9) C
C2 0.0190(11) 0.0188(12) 0.0388(15) 0.0023(9) -0.0111(10) -0.0020(10) C
C3 0.0253(12) 0.0120(11) 0.0293(13) 0.0025(9) -0.0051(10) 0.0001(9) C
C4 0.0231(11) 0.0127(11) 0.0185(11) -0.0046(9) 0.0002(9) -0.0021(9) C
C5 0.0175(10) 0.0139(10) 0.0154(11) -0.0018(8) -0.0012(9) -0.0013(8) C
N2 0.0131(8) 0.0161(9) 0.0182(9) -0.0007(7) 0.0001(7) -0.0009(8) N
C6 0.0156(10) 0.0246(12) 0.0169(11) 0.0014(9) 0.0005(8) 0.0001(9) C
C7 0.0197(11) 0.0470(16) 0.0162(12) 0.0024(11) 0.0020(9) -0.0077(11) C
C8 0.0213(12) 0.0428(16) 0.0190(12) -0.0021(11) -0.0047(10) -0.0009(11) C
C9 0.0149(10) 0.0283(14) 0.0278(13) 0.0018(9) -0.0041(9) 0.0034(10) C
C10 0.0146(10) 0.0192(11) 0.0263(13) 0.0047(9) 0.0022(9) -0.0002(9) C
N3 0.0151(9) 0.0154(10) 0.0388(13) 0.0016(7) -0.0024(8) -0.0081(9) N
C11 0.0174(11) 0.0246(14) 0.060(2) -0.0056(10) 0.0128(12) -0.0213(13) C
C12 0.0135(12) 0.0318(17) 0.118(3) -0.0074(11) 0.0168(16) -0.0456(19) C
C13 0.0238(15) 0.0182(15) 0.145(4) 0.0049(12) -0.0326(19) -0.020(2) C
C14 0.0516(19) 0.0171(14) 0.096(3) 0.0078(13) -0.0478(19) -0.0107(16) C
C15 0.0345(14) 0.0181(13) 0.0502(19) 0.0043(11) -0.0215(13) -0.0041(12) C
N4 0.0176(8) 0.0119(9) 0.0163(9) -0.0006(7) 0.0027(7) -0.0039(7) N
C16 0.0203(10) 0.0150(11) 0.0195(11) -0.0008(8) 0.0039(9) 0.0018(9) C
C17 0.0195(11) 0.0202(11) 0.0188(11) 0.0025(9) 0.0041(9) 0.0025(9) C
C18 0.0193(11) 0.0248(13) 0.0181(12) 0.0000(9) 0.0007(9) -0.0068(10) C
C19 0.0222(11) 0.0188(12) 0.0208(12) -0.0043(9) 0.0024(9) -0.0057(9) C
C20 0.0206(11) 0.0145(11) 0.0196(12) -0.0010(9) 0.0038(9) -0.0008(9) C
N5 0.0175(9) 0.0137(9) 0.0147(9) 0.0017(7) -0.0008(7) -0.0037(7) N
O5 0.0282(9) 0.0259(9) 0.0248(9) -0.0088(7) 0.0096(7) -0.0046(7) O
Ru2 0.01278(8) 0.00983(8) 0.01083(8) 0.00111(6) -0.00074(6) 0.00012(7) Ru
Cl2 0.0168(2) 0.0139(2) 0.0170(3) 0.00191(19) -0.00439(19) 0.0010(2) Cl
N6 0.0143(8) 0.0110(9) 0.0122(9) 0.0006(7) -0.0003(7) 0.0003(7) N
C21 0.0150(10) 0.0157(11) 0.0170(11) 0.0016(8) 0.0015(8) -0.0007(8) C
C22 0.0195(11) 0.0143(11) 0.0233(12) 0.0015(8) 0.0011(9) -0.0013(9) C
C23 0.0231(12) 0.0148(11) 0.0295(13) -0.0032(9) 0.0008(10) -0.0026(10) C
C24 0.0175(11) 0.0204(12) 0.0301(14) -0.0022(9) 0.0055(10) 0.0009(10) C
C25 0.0167(10) 0.0151(11) 0.0191(11) 0.0010(8) 0.0027(9) -0.0011(9) C
N7 0.0134(8) 0.0126(9) 0.0133(9) 0.0026(6) 0.0002(7) 0.0011(7) N
C26 0.0157(10) 0.0156(10) 0.0166(11) 0.0005(8) -0.0024(8) -0.0006(9) C
C27 0.0136(10) 0.0272(13) 0.0187(11) 0.0032(9) 0.0010(9) 0.0016(9) C
C28 0.0198(11) 0.0302(13) 0.0155(11) 0.0060(10) 0.0034(9) 0.0011(10) C
C29 0.0209(11) 0.0227(12) 0.0140(11) 0.0051(9) -0.0034(9) -0.0014(9) C
C30 0.0142(10) 0.0167(11) 0.0127(10) 0.0013(8) -0.0022(8) 0.0010(8) C
N8 0.0132(8) 0.0109(9) 0.0143(9) 0.0014(7) 0.0027(7) 0.0006(7) N
C31 0.0194(10) 0.0150(11) 0.0148(11) 0.0026(8) 0.0016(8) 0.0019(9) C
C32 0.0205(11) 0.0131(11) 0.0223(12) 0.0031(8) 0.0071(9) 0.0048(9) C
C33 0.0192(11) 0.0128(11) 0.0267(13) -0.0018(9) 0.0066(9) -0.0030(9) C
C34 0.0170(10) 0.0172(11) 0.0179(11) 0.0014(8) 0.0008(9) -0.0056(9) C
C35 0.0158(10) 0.0140(10) 0.0143(11) 0.0024(8) 0.0024(8) -0.0001(8) C
N9 0.0152(8) 0.0123(9) 0.0126(9) -0.0007(6) -0.0010(7) 0.0012(7) N
C36 0.0143(10) 0.0123(10) 0.0149(10) -0.0010(8) -0.0012(8) 0.0015(8) C
C37 0.0169(10) 0.0175(11) 0.0173(11) -0.0007(9) 0.0005(8) -0.0046(9) C
C38 0.0245(11) 0.0243(12) 0.0124(10) -0.0027(9) 0.0017(9) -0.0017(9) C
C39 0.0313(12) 0.0181(12) 0.0154(11) -0.0030(10) 0.0004(9) 0.0043(9) C
C40 0.0244(11) 0.0125(11) 0.0168(11) 0.0005(9) -0.0007(9) 0.0013(9) C
N10 0.0174(8) 0.0121(9) 0.0111(8) -0.0003(7) 0.0009(7) -0.0008(7) N
O10 0.0198(8) 0.0245(9) 0.0180(8) 0.0076(7) -0.0027(6) 0.0003(7) O
P1 0.0155(3) 0.0135(3) 0.0314(3) 0.0000(2) -0.0007(2) 0.0011(2) P
F1 0.0285(7) 0.0344(8) 0.0259(8) -0.0072(6) 0.0050(6) -0.0068(6) F
F2 0.0312(8) 0.0327(9) 0.0702(12) -0.0019(7) 0.0057(8) -0.0285(8) F
F3 0.0207(6) 0.0220(7) 0.0288(8) -0.0013(5) 0.0059(6) 0.0020(6) F
F4 0.0179(7) 0.0405(9) 0.0602(11) 0.0060(6) 0.0024(7) 0.0287(8) F
F5 0.0167(7) 0.0194(7) 0.0661(11) -0.0016(5) 0.0078(7) 0.0091(7) F
F6 0.0253(7) 0.0337(9) 0.0321(8) 0.0076(6) -0.0071(6) 0.0035(6) F
P2 0.0137(3) 0.0337(4) 0.0292(4) 0.0051(2) -0.0020(2) -0.0149(3) P
F7 0.0431(10) 0.1173(19) 0.0882(16) 0.0122(11) -0.0048(10) -0.0849(14) F
F8 0.0278(7) 0.0312(8) 0.0280(8) -0.0006(6) -0.0046(6) -0.0119(6) F
F9 0.0279(8) 0.0297(9) 0.1046(15) -0.0078(7) 0.0249(9) -0.0157(9) F
F10 0.0323(8) 0.0902(14) 0.0348(10) 0.0294(9) -0.0146(7) -0.0130(9) F
F11 0.0414(9) 0.0582(12) 0.0545(11) 0.0217(8) 0.0282(8) 0.0146(9) F
F12 0.0203(7) 0.0245(8) 0.0813(13) 0.0059(6) -0.0038(8) 0.0031(8) F
P3 0.0171(3) 0.0145(3) 0.0130(3) 0.0016(2) 0.0000(2) 0.0007(2) P
F13 0.0235(7) 0.0156(7) 0.0220(7) 0.0010(5) -0.0016(5) -0.0042(5) F
F14 0.0310(7) 0.0254(8) 0.0159(7) 0.0030(6) 0.0004(6) -0.0055(5) F
F15 0.0256(7) 0.0330(8) 0.0169(7) -0.0054(6) 0.0016(6) 0.0072(6) F
F16 0.0212(6) 0.0231(7) 0.0174(7) 0.0078(5) -0.0024(5) -0.0002(5) F
F17 0.0240(7) 0.0188(7) 0.0193(7) -0.0031(5) 0.0041(5) 0.0016(5) F
P4 0.0135(2) 0.0143(3) 0.0164(3) 0.0017(2) 0.0005(2) 0.0007(2) P
F18 0.0209(6) 0.0202(7) 0.0270(8) 0.0011(5) -0.0084(6) 0.0037(6) F
F19 0.0167(6) 0.0164(6) 0.0246(7) 0.0041(5) 0.0038(5) -0.0019(5) F
F20 0.0187(6) 0.0240(7) 0.0230(7) 0.0052(5) 0.0043(5) -0.0019(6) F
F21 0.0176(6) 0.0204(7) 0.0241(7) 0.0002(5) -0.0041(5) -0.0013(5) F
F22 0.0173(6) 0.0217(7) 0.0250(7) 0.0005(5) 0.0002(5) 0.0093(5) F
F23 0.0182(6) 0.0212(7) 0.0221(7) -0.0013(5) -0.0019(5) -0.0026(5) F
F24 0.0229(7) 0.0175(7) 0.0242(7) 0.0030(5) 0.0022(5) 0.0060(5) F

loop_
_atom_type_symbol
_atom_type_scat_dispersion_real
_atom_type_scat_dispersion_imag
_atom_type_scat_source
C 0.003 0.002 'International Tables Vol C tables 4.2.6.8 and 6.1.1.1'
H 0.000 0.000 'International Tables Vol C tables 4.2.6.8 and 6.1.1.1'
Cl 0.148 0.159 'International Tables Vol C tables 4.2.6.8 and 6.1.1.1'
F 0.017 0.010 'International Tables Vol C tables 4.2.6.8 and 6.1.1.1'
N 0.006 0.003 'International Tables Vol C tables 4.2.6.8 and 6.1.1.1'
O 0.011 0.006 'International Tables Vol C tables 4.2.6.8 and 6.1.1.1'
P 0.102 0.094 'International Tables Vol C tables 4.2.6.8 and 6.1.1.1'
Ru -1.259 0.836 'International Tables Vol C tables 4.2.6.8 and 6.1.1.1'

loop_
_geom_angle_atom_site_label_1
_geom_angle_atom_site_label_2
_geom_angle_atom_site_label_3
_geom_angle_site_symmetry_1
_geom_angle_site_symmetry_2
_geom_angle_site_symmetry_3
_geom_angle
_geom_angle_publ_flag
Cl1 Ru1 N1 . . . 88.51(5) yes
Cl1 Ru1 N2 . . . 87.51(5) yes
Cl1 Ru1 N3 . . . 88.05(5) yes
Cl1 Ru1 N4 . . . 89.47(5) yes
Cl1 Ru1 N5 . . . 178.96(6) yes
N1 Ru1 N2 . . . 89.10(7) yes
N1 Ru1 N3 . . . 176.56(7) yes
N1 Ru1 N4 . . . 90.13(6) yes
N1 Ru1 N5 . . . 91.23(7) yes
N2 Ru1 N3 . . . 90.72(7) yes
N2 Ru1 N4 . . . 176.90(7) yes
N2 Ru1 N5 . . . 91.47(7) yes
N3 Ru1 N4 . . . 89.87(7) yes
N3 Ru1 N5 . . . 92.20(8) yes
N4 Ru1 N5 . . . 91.54(7) yes
C1 N1 C5 . . . 118.22(18) yes
N1 C1 H1 . . . 119.14 yes
N1 C1 C2 . . . 121.7(2) yes
H1 C1 C2 . . . 119.1395 yes
C1 C2 H2 . . . 120.0878 yes
C1 C2 C3 . . . 119.8(2) yes
H2 C2 C3 . . . 120.0885 yes
C2 C3 H3 . . . 120.5798 yes
C2 C3 C4 . . . 118.8(2) yes
H3 C3 C4 . . . 120.5797 yes
C3 C4 H4 . . . 120.439 yes
C3 C4 C5 . . . 119.1(2) yes
H4 C4 C5 . . . 120.439 yes
N1 C5 C4 . . . 122.25(19) yes
N1 C5 H5 . . . 118.873 yes
C4 C5 H5 . . . 118.8732 yes
C6 N2 C10 . . . 118.15(18) yes
N2 C6 H6 . . . 118.8925 yes
N2 C6 C7 . . . 122.21(19) yes
H6 C6 C7 . . . 118.8939 yes
C6 C7 H7 . . . 120.3675 yes
C6 C7 C8 . . . 119.3(2) yes
H7 C7 C8 . . . 120.3664 yes
C7 C8 H8 . . . 120.6013 yes
C7 C8 C9 . . . 118.8(2) yes
H8 C8 C9 . . . 120.6011 yes
C8 C9 H9 . . . 120.2339 yes
C8 C9 C10 . . . 119.5(2) yes
H9 C9 C10 . . . 120.2328 yes
N2 C10 C9 . . . 122.0(2) yes
N2 C10 H10 . . . 118.9926 yes
C9 C10 H10 . . . 118.9921 yes
C11 N3 C15 . . . 118.9(2) yes
N3 C11 H11 . . . 119.7082 yes
N3 C11 C12 . . . 120.6(3) yes
H11 C11 C12 . . . 119.7088 yes
C11 C12 H12 . . . 119.9055 yes
C11 C12 C13 . . . 120.2(3) yes
H12 C12 C13 . . . 119.9063 yes
C12 C13 H13 . . . 120.6519 yes
C12 C13 C14 . . . 118.7(3) yes
H13 C13 C14 . . . 120.6514 yes
C13 C14 H14 . . . 120.2514 yes
C13 C14 C15 . . . 119.5(3) yes
H14 C14 C15 . . . 120.2514 yes
N3 C15 C14 . . . 122.1(3) yes
N3 C15 H15 . . . 118.9464 yes
C14 C15 H15 . . . 118.9474 yes
C16 N4 C20 . . . 118.20(18) yes
N4 C16 H16 . . . 119.0934 yes
N4 C16 C17 . . . 121.81(19) yes
H16 C16 C17 . . . 119.0944 yes
C16 C17 H17 . . . 120.128 yes
C16 C17 C18 . . . 119.7(2) yes
H17 C17 C18 . . . 120.1273 yes
C17 C18 H18 . . . 120.6747 yes
C17 C18 C19 . . . 118.6(2) yes
H18 C18 C19 . . . 120.6754 yes
C18 C19 H19 . . . 120.4081 yes
C18 C19 C20 . . . 119.2(2) yes
H19 C19 C20 . . . 120.4096 yes
N4 C20 C19 . . . 122.4(2) yes
N4 C20 H20 . . . 118.7975 yes
C19 C20 H20 . . . 118.7984 yes
Ru1 N5 O5 . . . 178.30(16) yes
Cl2 Ru2 N6 . . . 88.23(4) yes
Cl2 Ru2 N7 . . . 87.03(5) yes
Cl2 Ru2 N8 . . . 89.82(5) yes
Cl2 Ru2 N9 . . . 86.86(5) yes
Cl2 Ru2 N10 . . . 175.47(6) yes
N6 Ru2 N7 . . . 90.19(6) yes
N6 Ru2 N8 . . . 176.99(6) yes
N6 Ru2 N9 . . . 91.18(6) yes
N6 Ru2 N10 . . . 90.98(7) yes
N7 Ru2 N8 . . . 87.42(6) yes
N7 Ru2 N9 . . . 173.69(6) yes
N7 Ru2 N10 . . . 97.43(7) yes
N8 Ru2 N9 . . . 91.00(6) yes
N8 Ru2 N10 . . . 91.15(7) yes
N9 Ru2 N10 . . . 88.70(7) yes
C21 N6 C25 . . . 118.22(17) yes
N6 C21 H21 . . . 118.6642 yes
N6 C21 C22 . . . 122.67(19) yes
H21 C21 C22 . . . 118.6644 yes
C21 C22 H22 . . . 120.5203 yes
C21 C22 C23 . . . 119.0(2) yes
H22 C22 C23 . . . 120.5205 yes
C22 C23 H23 . . . 120.7063 yes
C22 C23 C24 . . . 118.6(2) yes
H23 C23 C24 . . . 120.7056 yes
C23 C24 H24 . . . 120.2804 yes
C23 C24 C25 . . . 119.4(2) yes
H24 C24 C25 . . . 120.2807 yes
N6 C25 C24 . . . 122.12(19) yes
N6 C25 H25 . . . 118.9413 yes
C24 C25 H25 . . . 118.9414 yes
C26 N7 C30 . . . 118.45(17) yes
N7 C26 H26 . . . 118.9962 yes
N7 C26 C27 . . . 122.01(19) yes
H26 C26 C27 . . . 118.9961 yes
C26 C27 H27 . . . 120.4104 yes
C26 C27 C28 . . . 119.18(19) yes
H27 C27 C28 . . . 120.4108 yes
C27 C28 H28 . . . 120.4531 yes
C27 C28 C29 . . . 119.1(2) yes
H28 C28 C29 . . . 120.4523 yes
C28 C29 H29 . . . 120.3397 yes
C28 C29 C30 . . . 119.3(2) yes
H29 C29 C30 . . . 120.3409 yes
N7 C30 C29 . . . 121.93(18) yes
N7 C30 H30 . . . 119.037 yes
C29 C30 H30 . . . 119.038 yes
C31 N8 C35 . . . 118.61(17) yes
N8 C31 H31 . . . 119.0758 yes
N8 C31 C32 . . . 121.85(19) yes
H31 C31 C32 . . . 119.0752 yes
C31 C32 H32 . . . 120.3732 yes
C31 C32 C33 . . . 119.3(2) yes
H32 C32 C33 . . . 120.3732 yes
C32 C33 H33 . . . 120.585 yes
C32 C33 C34 . . . 118.8(2) yes
H33 C33 C34 . . . 120.5857 yes
C33 C34 H34 . . . 120.2304 yes
C33 C34 C35 . . . 119.5(2) yes
H34 C34 C35 . . . 120.2299 yes
N8 C35 C34 . . . 121.89(19) yes
N8 C35 H35 . . . 119.0534 yes
C34 C35 H35 . . . 119.0546 yes
C36 N9 C40 . . . 118.09(18) yes
N9 C36 H36 . . . 118.8006 yes
N9 C36 C37 . . . 122.40(19) yes
H36 C36 C37 . . . 118.7997 yes
C36 C37 H37 . . . 120.4152 yes
C36 C37 C38 . . . 119.2(2) yes
H37 C37 C38 . . . 120.4148 yes
C37 C38 H38 . . . 120.6679 yes
C37 C38 C39 . . . 118.7(2) yes
H38 C38 C39 . . . 120.6685 yes
C38 C39 H39 . . . 120.2078 yes
C38 C39 C40 . . . 119.6(2) yes
H39 C39 C40 . . . 120.2074 yes
N9 C40 C39 . . . 122.1(2) yes
N9 C40 H40 . . . 118.969 yes
C39 C40 H40 . . . 118.9695 yes
Ru2 N10 O10 . . . 172.42(16) yes
F1 P1 F2 . . . 179.22(9) yes
F1 P1 F3 . . . 89.88(7) yes
F1 P1 F4 . . . 89.99(8) yes
F1 P1 F5 . . . 89.16(8) yes
F1 P1 F6 . . . 89.80(7) yes
F2 P1 F3 . . . 90.83(8) yes
F2 P1 F4 . . . 89.69(8) yes
F2 P1 F5 . . . 90.13(8) yes
F2 P1 F6 . . . 90.53(8) yes
F3 P1 F4 . . . 89.96(7) yes
F3 P1 F5 . . . 179.04(8) yes
F3 P1 F6 . . . 89.96(7) yes
F4 P1 F5 . . . 90.10(8) yes
F4 P1 F6 . . . 179.77(9) yes
F5 P1 F6 . . . 89.98(7) yes
F7 P2 F8 . . . 179.28(9) yes
F7 P2 F9 . . . 90.77(10) yes
F7 P2 F10 . . . 91.99(10) yes
F7 P2 F11 . . . 90.54(10) yes
F7 P2 F12 . . . 89.56(10) yes
F8 P2 F9 . . . 89.55(9) yes
F8 P2 F10 . . . 88.66(8) yes
F8 P2 F11 . . . 89.14(8) yes
F8 P2 F12 . . . 89.79(8) yes
F9 P2 F10 . . . 89.50(9) yes
F9 P2 F11 . . . 178.69(10) yes
F9 P2 F12 . . . 90.59(8) yes
F10 P2 F11 . . . 90.36(9) yes
F10 P2 F12 . . . 178.45(10) yes
F11 P2 F12 . . . 89.53(8) yes
F13 P3 F14 . . . 179.13(7) yes
F13 P3 F15 . . . 89.55(7) yes
F13 P3 F16 . . . 89.42(7) yes
F13 P3 F17 . . . 90.03(7) yes
F13 P3 F18 . . . 90.18(7) yes
F14 P3 F15 . . . 90.45(7) yes
F14 P3 F16 . . . 89.71(7) yes
F14 P3 F17 . . . 89.95(7) yes
F14 P3 F18 . . . 90.69(7) yes
F15 P3 F16 . . . 89.41(7) yes
F15 P3 F17 . . . 179.05(7) yes
F15 P3 F18 . . . 90.19(7) yes
F16 P3 F17 . . . 89.73(7) yes
F16 P3 F18 . . . 179.44(7) yes
F17 P3 F18 . . . 90.67(7) yes
F19 P4 F20 . . . 179.62(7) yes
F19 P4 F21 . . . 89.79(7) yes
F19 P4 F22 . . . 89.98(7) yes
F19 P4 F23 . . . 89.70(6) yes
F19 P4 F24 . . . 89.80(7) yes
F20 P4 F21 . . . 89.96(7) yes
F20 P4 F22 . . . 90.31(7) yes
F20 P4 F23 . . . 90.54(7) yes
F20 P4 F24 . . . 89.92(7) yes
F21 P4 F22 . . . 90.01(7) yes
F21 P4 F23 . . . 179.49(7) yes
F21 P4 F24 . . . 90.01(7) yes
F22 P4 F23 . . . 89.93(7) yes
F22 P4 F24 . . . 179.77(7) yes
F23 P4 F24 . . . 90.04(7) yes
H3a O3 H3b . . . 104(5) yes

loop_
_geom_bond_atom_site_label_1
_geom_bond_atom_site_label_2
_geom_bond_site_symmetry_1
_geom_bond_site_symmetry_2
_geom_bond_distance
_geom_bond_publ_flag
Ru1 Cl1 . . 2.3206(6) yes
Ru1 N1 . . 2.1044(17) yes
Ru1 N2 . . 2.1041(17) yes
Ru1 N3 . . 2.1069(18) yes
Ru1 N4 . . 2.1142(17) yes
Ru1 N5 . . 1.7550(17) yes
N1 C1 . . 1.358(3) yes
N1 C5 . . 1.352(3) yes
C1 H1 . . 1 yes
C1 C2 . . 1.377(3) yes
C2 H2 . . 1 yes
C2 C3 . . 1.379(3) yes
C3 H3 . . 1 yes
C3 C4 . . 1.384(3) yes
C4 H4 . . 1 yes
C4 C5 . . 1.382(3) yes
C5 H5 . . 1 yes
N2 C6 . . 1.349(3) yes
N2 C10 . . 1.348(3) yes
C6 H6 . . 1 yes
C6 C7 . . 1.375(3) yes
C7 H7 . . 1 yes
C7 C8 . . 1.380(3) yes
C8 H8 . . 1 yes
C8 C9 . . 1.375(3) yes
C9 H9 . . 1 yes
C9 C10 . . 1.376(3) yes
C10 H10 . . 1 yes
N3 C11 . . 1.344(4) yes
N3 C15 . . 1.359(3) yes
C11 H11 . . 1 yes
C11 C12 . . 1.398(4) yes
C12 H12 . . 1 yes
C12 C13 . . 1.377(6) yes
C13 H13 . . 1 yes
C13 C14 . . 1.374(6) yes
C14 H14 . . 1 yes
C14 C15 . . 1.375(4) yes
C15 H15 . . 1 yes
N4 C16 . . 1.348(3) yes
N4 C20 . . 1.350(3) yes
C16 H16 . . 1 yes
C16 C17 . . 1.381(3) yes
C17 H17 . . 1 yes
C17 C18 . . 1.382(3) yes
C18 H18 . . 1 yes
C18 C19 . . 1.378(3) yes
C19 H19 . . 1 yes
C19 C20 . . 1.381(3) yes
C20 H20 . . 1 yes
N5 O5 . . 1.146(2) yes
Ru2 Cl2 . . 2.3231(5) yes
Ru2 N6 . . 2.1213(16) yes
Ru2 N7 . . 2.1051(17) yes
Ru2 N8 . . 2.1036(16) yes
Ru2 N9 . . 2.1050(17) yes
Ru2 N10 . . 1.7537(16) yes
N6 C21 . . 1.351(3) yes
N6 C25 . . 1.350(3) yes
C21 H21 . . 1 yes
C21 C22 . . 1.381(3) yes
C22 H22 . . 1 yes
C22 C23 . . 1.393(3) yes
C23 H23 . . 1 yes
C23 C24 . . 1.388(3) yes
C24 H24 . . 1 yes
C24 C25 . . 1.385(3) yes
C25 H25 . . 1 yes
N7 C26 . . 1.359(3) yes
N7 C30 . . 1.351(3) yes
C26 H26 . . 1 yes
C26 C27 . . 1.379(3) yes
C27 H27 . . 1 yes
C27 C28 . . 1.386(3) yes
C28 H28 . . 1 yes
C28 C29 . . 1.382(3) yes
C29 H29 . . 1 yes
C29 C30 . . 1.383(3) yes
C30 H30 . . 1 yes
N8 C31 . . 1.361(3) yes
N8 C35 . . 1.351(3) yes
C31 H31 . . 1 yes
C31 C32 . . 1.376(3) yes
C32 H32 . . 1 yes
C32 C33 . . 1.392(3) yes
C33 H33 . . 1 yes
C33 C34 . . 1.383(3) yes
C34 H34 . . 1 yes
C34 C35 . . 1.379(3) yes
C35 H35 . . 1 yes
N9 C36 . . 1.349(3) yes
N9 C40 . . 1.352(3) yes
C36 H36 . . 1 yes
C36 C37 . . 1.378(3) yes
C37 H37 . . 1 yes
C37 C38 . . 1.382(3) yes
C38 H38 . . 1 yes
C38 C39 . . 1.382(3) yes
C39 H39 . . 1 yes
C39 C40 . . 1.374(3) yes
C40 H40 . . 1 yes
N10 O10 . . 1.147(2) yes
P1 F1 . . 1.6026(15) yes
P1 F2 . . 1.5976(17) yes
P1 F3 . . 1.6057(14) yes
P1 F4 . . 1.5916(15) yes
P1 F5 . . 1.6131(15) yes
P1 F6 . . 1.5961(15) yes
P2 F7 . . 1.582(2) yes
P2 F8 . . 1.6043(15) yes
P2 F9 . . 1.5954(18) yes
P2 F10 . . 1.5888(17) yes
P2 F11 . . 1.5956(18) yes
P2 F12 . . 1.5949(15) yes
P3 F13 . . 1.6168(13) yes
P3 F14 . . 1.6070(14) yes
P3 F15 . . 1.6043(14) yes
P3 F16 . . 1.6165(13) yes
P3 F17 . . 1.5997(13) yes
P3 F18 . . 1.5951(13) yes
P4 F19 . . 1.6027(13) yes
P4 F20 . . 1.6039(13) yes
P4 F21 . . 1.6139(13) yes
P4 F22 . . 1.6105(14) yes
P4 F23 . . 1.6103(13) yes
P4 F24 . . 1.6097(14) yes
O3 H3a . . 0.75(2) yes
O3 H3b . . 0.75(4) yes

loop_
_geom_hbond_atom_site_label_D
_geom_hbond_atom_site_label_H
_geom_hbond_atom_site_label_A
_geom_hbond_site_symmetry_D
_geom_hbond_site_symmetry_H
_geom_hbond_site_symmetry_A
_geom_hbond_distance_DH
_geom_hbond_distance_HA
_geom_hbond_distance_DA
_geom_hbond_angle_DHA
_geom_hbond_publ_flag
? ? ? ? ? ? ? ? ? ? ?

loop_
_geom_torsion_atom_site_label_1
_geom_torsion_atom_site_label_2
_geom_torsion_atom_site_label_3
_geom_torsion_atom_site_label_4
_geom_torsion_site_symmetry_1
_geom_torsion_site_symmetry_2
_geom_torsion_site_symmetry_3
_geom_torsion_site_symmetry_4
_geom_torsion
_geom_torsion_publ_flag
C1 N1 N3 C11 . . . . 92.5(2) yes
C1 N1 N3 C15 . . . . -89.9(2) yes
C5 N1 N3 C11 . . . . -90.0(2) yes
C5 N1 N3 C15 . . . . 87.6(2) yes
C6 N2 N4 C16 . . . . 99.4(2) yes
C6 N2 N4 C20 . . . . -81.6(2) yes
C10 N2 N4 C16 . . . . -77.4(2) yes
C10 N2 N4 C20 . . . . 101.6(2) yes
C21 N6 N8 C31 . . . . 88.01(19) yes
C21 N6 N8 C35 . . . . -86.6(2) yes
C25 N6 N8 C31 . . . . -88.9(2) yes
C25 N6 N8 C35 . . . . 96.5(2) yes
C26 N7 N9 C36 . . . . 81.09(19) yes
C26 N7 N9 C40 . . . . -93.38(19) yes
C30 N7 N9 C36 . . . . -102.44(19) yes
C30 N7 N9 C40 . . . . 83.1(2) yes
